data_7227061
loop_
_publ_author_name
'Komine, Masaya'
'Chorazy, Szymon'
'Imoto, Kenta'
'Nakabayashi, Koji'
'Ohkoshi, Shin-ichi'

_publ_section_title
;
 SHG-active LnIII--[MoI(CN)5(NO)]3&#x2212; (Ln = Gd, Eu) magnetic
 coordination chains: a new route towards non-centrosymmetric
 molecule-based magnets
;
_journal_issue 1
_journal_name_full CrystEngComm
_journal_page_first 18
_journal_paper_doi 10.1039/C6CE02214F
_journal_volume 19
_journal_year 2017
_chemical_absolute_configuration ad
_chemical_formula_moiety 'C23 H42 Eu Mo N12 O7'
_chemical_formula_sum 'C23 H42 Eu Mo N12 O7'
_chemical_formula_weight 846.58
_chemical_properties_physical ', Air-sensitive,Moisture-sensitive'
_space_group_IT_number 33
_symmetry_cell_setting orthorhombic
_symmetry_Int_Tables_number 33
_symmetry_space_group_name_Hall 'P 2c -2n'
_symmetry_space_group_name_H-M 'P n a 21'
_atom_sites_solution_hydrogens geom
_audit_conform_dict_location ftp://ftp.iucr.org/pub/cif_core.dic
_audit_conform_dict_name cif_core.dic
_audit_conform_dict_version 2.4.3
_audit_creation_date 2016-09-22T11:27:27-00:00
_audit_creation_method 'WinGX routine CIF_UPDATE'
_audit_update_record
;
2016-10-06 deposited with the CCDC.
2016-11-10 downloaded from the CCDC.
;
_cell_angle_alpha 90
_cell_angle_beta 90
_cell_angle_gamma 90
_cell_formula_units_Z 4
_cell_length_a 21.5317(7)
_cell_length_b 9.9017(3)
_cell_length_c 16.3749(5)
_cell_measurement_reflns_used 31181
_cell_measurement_temperature 90(2)
_cell_measurement_theta_max 27.44
_cell_measurement_theta_min 3.06
_cell_measurement_wavelength 0.71075
_cell_volume 3491.14(19)
_computing_molecular_graphics 'Ortep for Windows (Farrugia, 2012)'
_computing_publication_material 'WinGX publication routines (Farrugia, 2012)'
_computing_structure_refinement 'SHELXL-2014/7 (Sheldrick, 2014)'
_diffrn_ambient_temperature 90(2)
_diffrn_measured_fraction_theta_full 0.998
_diffrn_measured_fraction_theta_max 0.997
_diffrn_measurement_device_type 'Rigaku R-AXIS RAPID'
_diffrn_measurement_method \w
_diffrn_radiation_probe x-ray
_diffrn_radiation_type MoK\a
_diffrn_radiation_wavelength 0.71075
_diffrn_reflns_av_R_equivalents 0.0313
_diffrn_reflns_av_unetI/netI 0.0284
_diffrn_reflns_Laue_measured_fraction_full 0.998
_diffrn_reflns_Laue_measured_fraction_max 0.997
_diffrn_reflns_limit_h_max 27
_diffrn_reflns_limit_h_min -27
_diffrn_reflns_limit_k_max 12
_diffrn_reflns_limit_k_min -12
_diffrn_reflns_limit_l_max 21
_diffrn_reflns_limit_l_min -18
_diffrn_reflns_number 32294
_diffrn_reflns_point_group_measured_fraction_full 0.955
_diffrn_reflns_point_group_measured_fraction_max 0.944
_diffrn_reflns_theta_full 25.242
_diffrn_reflns_theta_max 27.442
_diffrn_reflns_theta_min 3.06
_diffrn_standards_number 0
_exptl_absorpt_coefficient_mu 2.195
_exptl_absorpt_correction_T_max 0.803
_exptl_absorpt_correction_T_min 0.485
_exptl_absorpt_correction_type multi-scan
_exptl_absorpt_process_details 'ABSCOR (Rigaku, 1995)'
_exptl_crystal_colour yellow
_exptl_crystal_density_diffrn 1.611
_exptl_crystal_density_method 'not measured'
_exptl_crystal_description platelet
_exptl_crystal_F_000 1700
_exptl_crystal_preparation ', Magnetic properties,second harmonic generation'
_exptl_crystal_size_max 0.6
_exptl_crystal_size_mid 0.5
_exptl_crystal_size_min 0.1
_refine_diff_density_max 3.689
_refine_diff_density_min -2.814
_refine_diff_density_rms 0.165
_refine_ls_abs_structure_details
;
 Flack x determined using 2955 quotients [(I+)-(I-)]/[(I+)+(I-)]
 (Parsons, Flack and Wagner, Acta Cryst. B69 (2013) 249-259).
;
_refine_ls_abs_structure_Flack 0.330(3)
_refine_ls_extinction_method none
_refine_ls_goodness_of_fit_ref 1.123
_refine_ls_hydrogen_treatment constr
_refine_ls_matrix_type full
_refine_ls_number_constraints 0
_refine_ls_number_parameters 397
_refine_ls_number_reflns 7521
_refine_ls_number_restraints 2
_refine_ls_restrained_S_all 1.123
_refine_ls_R_factor_all 0.0475
_refine_ls_R_factor_gt 0.0451
_refine_ls_shift/su_max 0.001
_refine_ls_shift/su_mean 0
_refine_ls_structure_factor_coef Fsqd
_refine_ls_weighting_details 'w=1/[\s^2^(Fo^2^)+(0.0093P)^2^+36.8643P] where P=(Fo^2^+2Fc^2^)/3'
_refine_ls_weighting_scheme calc
_refine_ls_wR_factor_gt 0.09
_refine_ls_wR_factor_ref 0.0932
_reflns_Friedel_coverage 0.829
_reflns_Friedel_fraction_full 0.908
_reflns_Friedel_fraction_max 0.887
_reflns_number_gt 7344
_reflns_number_total 7521
_reflns_threshold_expression 'I > 2\s(I)'
_cod_data_source_file c6ce02214f2.cif
_cod_data_source_block shelx
_cod_depositor_comments 'Adding full bibliography for 7227061--7227062.cif.'
_cod_database_code 7227061
_shelx_estimated_absorpt_t_min 0.353
_shelx_estimated_absorpt_t_max 0.81

loop_
_symmetry_equiv_pos_as_xyz
'x, y, z'
'-x+1/2, y+1/2, z+1/2'
'x+1/2, -y+1/2, z'
'-x, -y, z+1/2'

loop_
_atom_site_label
_atom_site_type_symbol
_atom_site_fract_x
_atom_site_fract_y
_atom_site_fract_z
_atom_site_U_iso_or_equiv
_atom_site_adp_type
_atom_site_occupancy
_atom_site_site_symmetry_order
_atom_site_calc_flag
_atom_site_refinement_flags_posn
_atom_site_refinement_flags_adp
Eu1 Eu 0.38073(2) 0.53511(3) 0.10367(3) 0.00806(9) Uani 1 1 d . .
Mo1 Mo 0.13415(4) 0.77209(10) 0.12436(5) 0.0265(2) Uani 1 1 d . .
O1 O 0.1917(4) 0.9963(8) 0.2337(6) 0.0291(19) Uani 1 1 d . .
O3 O 0.3763(3) 0.6511(7) 0.2314(4) 0.0175(14) Uani 1 1 d . .
O5 O 0.3345(3) 0.3758(8) 0.1994(5) 0.0143(16) Uani 1 1 d . .
O6 O 0.3250(4) 0.4032(8) 0.0097(5) 0.0178(17) Uani 1 1 d . .
O7 O 0.4359(3) 0.5432(7) -0.0236(4) 0.0189(14) Uani 1 1 d . .
O4 O 0.4456(2) 0.3385(6) 0.1125(5) 0.0152(13) Uani 1 1 d . .
O2 O 0.3801(3) 0.7668(6) 0.0585(4) 0.0179(14) Uani 1 1 d . .
N1 N 0.2709(3) 0.6166(7) 0.1094(7) 0.0176(16) Uani 1 1 d . .
N2 N -0.0124(3) 0.8781(7) 0.1377(5) 0.0113(15) Uani 1 1 d . .
N3 N 0.1076(4) 0.5653(9) 0.2777(6) 0.0213(19) Uani 1 1 d . .
N4 N 0.0811(4) 0.5561(8) -0.0156(5) 0.0154(17) Uani 1 1 d . .
N5 N 0.1598(5) 0.9741(10) -0.0363(6) 0.031(2) Uani 1 1 d . .
N6 N 0.1688(4) 0.9097(9) 0.1940(6) 0.0153(19) Uani 1 1 d . .
N8 N 0.4321(4) 0.7352(8) 0.3374(5) 0.0150(16) Uani 1 1 d . .
N10 N 0.2723(4) 0.2877(10) 0.2973(5) 0.0166(19) Uani 1 1 d . .
N11 N 0.2591(4) 0.3106(9) -0.0817(5) 0.0127(18) Uani 1 1 d . .
N12 N 0.4788(4) 0.6427(10) -0.1335(5) 0.023(2) Uani 1 1 d . .
N9 N 0.5313(3) 0.2063(8) 0.1272(5) 0.0139(16) Uani 1 1 d . .
N7 N 0.3468(4) 0.9863(8) 0.0566(5) 0.0168(17) Uani 1 1 d . U
C1 C 0.2234(4) 0.6707(9) 0.1111(8) 0.018(2) Uani 1 1 d . .
C2 C 0.0386(4) 0.8414(8) 0.1340(6) 0.0102(17) Uani 1 1 d . .
C3 C 0.1156(4) 0.6359(10) 0.2227(7) 0.019(2) Uani 1 1 d . .
C4 C 0.0994(4) 0.6290(9) 0.0358(6) 0.0127(19) Uani 1 1 d . .
C5 C 0.1501(5) 0.9030(14) 0.0181(8) 0.025(3) Uani 1 1 d . .
C9 C 0.3999(4) 0.6395(9) 0.3007(6) 0.0129(18) Uani 1 1 d . .
H9 H 0.3944 0.5564 0.3288 0.015 Uiso 1 1 calc R U
C11 C 0.4580(5) 0.7167(12) 0.4188(6) 0.023(2) Uani 1 1 d . .
H11A H 0.4802 0.7988 0.4352 0.028 Uiso 1 1 calc R U
H11B H 0.4244 0.6985 0.4576 0.028 Uiso 1 1 calc R U
H11C H 0.487 0.6403 0.4183 0.028 Uiso 1 1 calc R U
C10 C 0.4440(5) 0.8649(10) 0.2991(7) 0.024(2) Uani 1 1 d . .
H10A H 0.4685 0.9215 0.3361 0.029 Uiso 1 1 calc R U
H10B H 0.467 0.851 0.2481 0.029 Uiso 1 1 calc R U
H10C H 0.4044 0.9097 0.2871 0.029 Uiso 1 1 calc R U
C15 C 0.2858(4) 0.3802(9) 0.2416(6) 0.0145(19) Uani 1 1 d . .
H15 H 0.2576 0.4526 0.2333 0.017 Uiso 1 1 calc R U
C16 C 0.3136(5) 0.1781(11) 0.3187(8) 0.025(2) Uani 1 1 d . .
H16A H 0.2942 0.1223 0.3611 0.03 Uiso 1 1 calc R U
H16B H 0.3218 0.1228 0.2703 0.03 Uiso 1 1 calc R U
H16C H 0.3528 0.2151 0.3394 0.03 Uiso 1 1 calc R U
C17 C 0.2158(5) 0.2984(11) 0.3477(7) 0.023(2) Uani 1 1 d . .
H17A H 0.2137 0.2214 0.3852 0.027 Uiso 1 1 calc R U
H17B H 0.2171 0.3825 0.3792 0.027 Uiso 1 1 calc R U
H17C H 0.1792 0.2986 0.3123 0.027 Uiso 1 1 calc R U
C18 C 0.3144(5) 0.3477(9) -0.0568(6) 0.0156(19) Uani 1 1 d . .
H18 H 0.3486 0.3311 -0.092 0.019 Uiso 1 1 calc R U
C19 C 0.2046(5) 0.3338(11) -0.0318(7) 0.025(2) Uani 1 1 d . .
H19A H 0.1677 0.2996 -0.0602 0.03 Uiso 1 1 calc R U
H19B H 0.2093 0.2868 0.0205 0.03 Uiso 1 1 calc R U
H19C H 0.1998 0.4309 -0.0219 0.03 Uiso 1 1 calc R U
C20 C 0.2498(5) 0.2400(12) -0.1584(7) 0.026(2) Uani 1 1 d . .
H20A H 0.2054 0.2213 -0.1658 0.031 Uiso 1 1 calc R U
H20B H 0.2647 0.2963 -0.2035 0.031 Uiso 1 1 calc R U
H20C H 0.2729 0.1547 -0.1576 0.031 Uiso 1 1 calc R U
C21 C 0.4694(5) 0.6304(11) -0.0548(7) 0.021(2) Uani 1 1 d . .
H21 H 0.4897 0.6925 -0.0194 0.026 Uiso 1 1 calc R U
C22 C 0.4472(5) 0.5583(11) -0.1925(6) 0.025(2) Uani 1 1 d . .
H22A H 0.4606 0.5832 -0.2477 0.03 Uiso 1 1 calc R U
H22B H 0.4575 0.4634 -0.1823 0.03 Uiso 1 1 calc R U
H22C H 0.4023 0.5711 -0.1875 0.03 Uiso 1 1 calc R U
C23 C 0.5167(7) 0.7502(15) -0.1668(8) 0.048(4) Uani 1 1 d . .
H23A H 0.518 0.7422 -0.2264 0.057 Uiso 1 1 calc R U
H23B H 0.4987 0.8377 -0.1518 0.057 Uiso 1 1 calc R U
H23C H 0.5589 0.7435 -0.1448 0.057 Uiso 1 1 calc R U
C12 C 0.5031(4) 0.3223(8) 0.1125(7) 0.0134(17) Uani 1 1 d . .
H12 H 0.5284 0.3987 0.1012 0.016 Uiso 1 1 calc R U
C14 C 0.4964(4) 0.0814(10) 0.1420(7) 0.020(2) Uani 1 1 d . .
H14A H 0.5254 0.0069 0.1516 0.024 Uiso 1 1 calc R U
H14B H 0.4698 0.0931 0.1901 0.024 Uiso 1 1 calc R U
H14C H 0.4706 0.0609 0.0943 0.024 Uiso 1 1 calc R U
C13 C 0.5994(4) 0.1955(9) 0.1312(6) 0.0154(19) Uani 1 1 d . .
H13A H 0.6111 0.1018 0.1427 0.019 Uiso 1 1 calc R U
H13B H 0.6174 0.2235 0.0789 0.019 Uiso 1 1 calc R U
H13C H 0.6151 0.2541 0.1748 0.019 Uiso 1 1 calc R U
C6 C 0.3486(4) 0.8623(9) 0.0864(6) 0.017(2) Uani 1 1 d . U
H6 H 0.3238 0.8442 0.1332 0.02 Uiso 1 1 calc R U
C8 C 0.3806(6) 1.0195(11) -0.0181(7) 0.034(3) Uani 1 1 d . .
H8A H 0.3742 1.115 -0.0314 0.04 Uiso 1 1 calc R U
H8B H 0.425 1.0025 -0.0099 0.04 Uiso 1 1 calc R U
H8C H 0.3653 0.9634 -0.0631 0.04 Uiso 1 1 calc R U
C7 C 0.3047(5) 1.0857(10) 0.0883(7) 0.024(3) Uani 1 1 d . .
H7A H 0.3102 1.1708 0.0586 0.029 Uiso 1 1 calc R U
H7B H 0.2619 1.0539 0.0816 0.029 Uiso 1 1 calc R U
H7C H 0.3133 1.1002 0.1464 0.029 Uiso 1 1 calc R U

loop_
_atom_site_aniso_label
_atom_site_aniso_U_11
_atom_site_aniso_U_22
_atom_site_aniso_U_33
_atom_site_aniso_U_23
_atom_site_aniso_U_13
_atom_site_aniso_U_12
Eu1 0.00548(15) 0.00781(15) 0.01091(18) -0.0001(2) -0.0011(2) 0.00042(14)
Mo1 0.0111(4) 0.0419(5) 0.0266(6) 0.0191(4) 0.0068(3) 0.0157(4)
O1 0.024(4) 0.022(4) 0.041(5) -0.011(4) 0.002(4) -0.002(3)
O3 0.014(3) 0.022(3) 0.017(4) -0.005(3) 0.005(3) 0.000(3)
O5 0.015(4) 0.009(3) 0.019(4) 0.000(3) 0.006(3) 0.003(3)
O6 0.017(4) 0.013(4) 0.023(4) -0.005(3) -0.004(3) -0.001(3)
O7 0.023(4) 0.016(3) 0.018(4) -0.002(3) 0.007(3) 0.001(3)
O4 0.013(3) 0.014(3) 0.019(4) 0.001(3) -0.001(3) 0.004(2)
O2 0.015(3) 0.012(3) 0.027(4) 0.003(3) 0.001(3) 0.002(3)
N1 0.010(3) 0.021(3) 0.021(4) -0.008(5) -0.001(4) 0.000(3)
N2 0.014(4) 0.010(3) 0.010(4) 0.001(3) -0.002(3) 0.000(3)
N3 0.012(4) 0.029(5) 0.023(5) 0.004(4) -0.004(3) -0.003(3)
N4 0.019(4) 0.009(4) 0.018(4) -0.002(3) -0.002(3) 0.000(3)
N5 0.037(6) 0.028(5) 0.028(6) 0.021(5) -0.004(4) -0.007(5)
N6 0.005(4) 0.014(4) 0.026(5) -0.007(4) -0.002(3) 0.002(3)
N8 0.017(4) 0.018(4) 0.010(4) 0.000(3) -0.001(3) -0.001(3)
N10 0.016(4) 0.018(5) 0.016(4) 0.002(4) 0.000(3) 0.003(4)
N11 0.009(4) 0.015(4) 0.014(4) -0.002(3) -0.001(3) -0.001(3)
N12 0.024(5) 0.036(5) 0.010(5) 0.000(4) -0.001(3) -0.013(4)
N9 0.010(3) 0.015(4) 0.016(4) -0.001(3) 0.000(3) 0.001(3)
N7 0.024(4) 0.006(3) 0.020(5) 0.005(3) 0.002(3) 0.002(3)
C1 0.016(4) 0.020(4) 0.020(6) 0.011(5) -0.004(5) -0.001(3)
C2 0.008(4) 0.009(4) 0.014(4) 0.001(3) -0.002(3) 0.001(3)
C3 0.008(4) 0.024(5) 0.024(6) -0.006(4) -0.006(4) 0.002(4)
C4 0.011(4) 0.012(4) 0.015(5) 0.012(4) 0.001(4) 0.001(3)
C5 0.004(5) 0.036(7) 0.034(7) -0.004(5) -0.008(4) -0.003(4)
C9 0.012(4) 0.012(4) 0.014(5) -0.002(4) 0.003(3) 0.002(3)
C11 0.023(5) 0.031(6) 0.015(5) -0.001(4) -0.007(4) 0.005(4)
C10 0.036(6) 0.012(5) 0.024(6) -0.002(4) -0.002(5) -0.008(4)
C15 0.014(4) 0.010(4) 0.019(5) 0.001(4) -0.001(4) 0.002(4)
C16 0.014(5) 0.024(5) 0.037(7) 0.016(5) -0.003(4) -0.004(4)
C17 0.012(5) 0.025(5) 0.031(6) 0.003(5) 0.006(4) -0.004(4)
C18 0.018(5) 0.009(4) 0.020(5) 0.003(4) 0.001(4) -0.002(4)
C19 0.014(5) 0.026(6) 0.034(6) -0.007(5) -0.001(4) -0.003(4)
C20 0.021(5) 0.038(7) 0.018(6) -0.009(5) 0.005(4) -0.009(5)
C21 0.021(5) 0.024(5) 0.019(5) 0.000(4) 0.007(4) -0.010(4)
C22 0.037(6) 0.028(6) 0.010(5) -0.001(4) -0.005(4) -0.018(5)
C23 0.070(10) 0.059(9) 0.014(6) -0.008(6) 0.006(6) -0.048(8)
C12 0.020(4) 0.014(4) 0.007(5) 0.005(4) 0.004(4) 0.001(3)
C14 0.010(4) 0.015(4) 0.035(6) 0.004(4) 0.004(4) 0.001(3)
C13 0.012(4) 0.012(4) 0.022(5) -0.002(4) -0.004(4) -0.005(3)
C6 0.011(4) 0.023(4) 0.016(6) 0.007(4) -0.001(3) -0.003(3)
C8 0.055(8) 0.018(5) 0.028(6) 0.012(5) 0.015(6) 0.002(5)
C7 0.029(5) 0.016(4) 0.028(8) 0.003(4) 0.012(5) 0.008(4)

loop_
_atom_type_symbol
_atom_type_description
_atom_type_scat_dispersion_real
_atom_type_scat_dispersion_imag
_atom_type_scat_source
Eu Eu -0.1578 3.6682 'International Tables Vol C Tables 4.2.6.8 and 6.1.1.4'
Mo Mo -1.6832 0.6857 'International Tables Vol C Tables 4.2.6.8 and 6.1.1.4'
C C 0.0033 0.0016 'International Tables Vol C Tables 4.2.6.8 and 6.1.1.4'
N N 0.0061 0.0033 'International Tables Vol C Tables 4.2.6.8 and 6.1.1.4'
O O 0.0106 0.006 'International Tables Vol C Tables 4.2.6.8 and 6.1.1.4'
H H 0 0 'International Tables Vol C Tables 4.2.6.8 and 6.1.1.4'

loop_
_geom_angle_atom_site_label_1
_geom_angle_atom_site_label_2
_geom_angle_atom_site_label_3
_geom_angle
_geom_angle_site_symmetry_3
O6 Eu1 O3 145.2(3) .
O6 Eu1 O7 72.7(3) .
O3 Eu1 O7 139.9(2) .
O6 Eu1 O4 83.4(3) .
O3 Eu1 O4 111.1(3) .
O7 Eu1 O4 78.0(2) .
O6 Eu1 O2 109.0(3) .
O3 Eu1 O2 79.1(2) .
O7 Eu1 O2 72.8(2) .
O4 Eu1 O2 142.5(2) .
O6 Eu1 O5 81.5(2) .
O3 Eu1 O5 74.4(2) .
O7 Eu1 O5 141.5(2) .
O4 Eu1 O5 71.0(2) .
O2 Eu1 O5 144.2(2) .
O6 Eu1 N1 73.8(3) .
O3 Eu1 N1 76.9(3) .
O7 Eu1 N1 119.3(3) .
O4 Eu1 N1 144.1(2) .
O2 Eu1 N1 72.5(2) .
O5 Eu1 N1 78.4(3) .
O6 Eu1 N2 143.3(3) 3_565
O3 Eu1 N2 71.3(2) 3_565
O7 Eu1 N2 74.3(2) 3_565
O4 Eu1 N2 74.4(2) 3_565
O2 Eu1 N2 75.4(2) 3_565
O5 Eu1 N2 116.9(3) 3_565
N1 Eu1 N2 138.2(2) 3_565
N6 Mo1 C3 94.1(4) .
N6 Mo1 C4 174.1(4) .
C3 Mo1 C4 91.6(4) .
N6 Mo1 C2 95.7(3) .
C3 Mo1 C2 88.1(3) .
C4 Mo1 C2 85.9(3) .
N6 Mo1 C1 92.5(4) .
C3 Mo1 C1 87.1(4) .
C4 Mo1 C1 86.3(4) .
C2 Mo1 C1 170.8(3) .
N6 Mo1 C5 89.5(4) .
C3 Mo1 C5 176.3(4) .
C4 Mo1 C5 84.8(4) .
C2 Mo1 C5 91.1(4) .
C1 Mo1 C5 93.2(4) .
C9 O3 Eu1 137.3(6) .
C15 O5 Eu1 132.2(7) .
C18 O6 Eu1 156.3(7) .
C21 O7 Eu1 132.1(7) .
C12 O4 Eu1 132.9(5) .
C6 O2 Eu1 127.6(6) .
C1 N1 Eu1 171.2(7) .
C2 N2 Eu1 164.1(7) 3_465
O1 N6 Mo1 176.9(9) .
C9 N8 C10 122.1(8) .
C9 N8 C11 121.9(9) .
C10 N8 C11 116.1(8) .
C15 N10 C16 123.4(9) .
C15 N10 C17 121.1(9) .
C16 N10 C17 115.2(9) .
C18 N11 C19 121.1(9) .
C18 N11 C20 122.0(9) .
C19 N11 C20 116.9(9) .
C21 N12 C23 121.8(9) .
C21 N12 C22 122.1(9) .
C23 N12 C22 115.9(8) .
C12 N9 C14 121.7(7) .
C12 N9 C13 122.0(7) .
C14 N9 C13 116.3(7) .
C6 N7 C7 121.4(8) .
C6 N7 C8 120.3(8) .
C7 N7 C8 117.6(8) .
N1 C1 Mo1 175.6(11) .
N2 C2 Mo1 178.8(8) .
N3 C3 Mo1 177.0(9) .
N4 C4 Mo1 176.4(8) .
N5 C5 Mo1 177.8(10) .
O3 C9 N8 124.2(9) .
O5 C15 N10 122.5(9) .
O6 C18 N11 124.3(10) .
O7 C21 N12 124.1(10) .
O4 C12 N9 124.6(8) .
O2 C6 N7 125.7(9) .

loop_
_geom_bond_atom_site_label_1
_geom_bond_atom_site_label_2
_geom_bond_distance
_geom_bond_site_symmetry_2
Eu1 O6 2.348(8) .
Eu1 O3 2.389(7) .
Eu1 O7 2.400(7) .
Eu1 O4 2.401(5) .
Eu1 O2 2.411(6) .
Eu1 O5 2.437(8) .
Eu1 N1 2.500(7) .
Eu1 N2 2.520(7) 3_565
Mo1 N6 1.928(9) .
Mo1 C3 2.138(11) .
Mo1 C4 2.161(10) .
Mo1 C2 2.174(8) .
Mo1 C1 2.178(9) .
Mo1 C5 2.197(13) .
O1 N6 1.183(12) .
O3 C9 1.249(12) .
O5 C15 1.257(12) .
O6 C18 1.242(13) .
O7 C21 1.236(12) .
O4 C12 1.249(10) .
O2 C6 1.250(11) .
N1 C1 1.156(11) .
N2 C2 1.158(11) .
N2 Eu1 2.520(7) 3_465
N3 C3 1.154(14) .
N4 C4 1.177(13) .
N5 C5 1.154(16) .
N8 C9 1.318(12) .
N8 C10 1.452(12) .
N8 C11 1.456(12) .
N10 C15 1.324(13) .
N10 C16 1.446(13) .
N10 C17 1.473(13) .
N11 C18 1.310(13) .
N11 C19 1.450(13) .
N11 C20 1.451(14) .
N12 C21 1.310(13) .
N12 C23 1.448(14) .
N12 C22 1.448(13) .
N9 C12 1.321(11) .
N9 C14 1.468(12) .
N9 C13 1.472(11) .
N7 C6 1.322(12) .
N7 C7 1.435(12) .
N7 C8 1.460(13) .

loop_
_geom_torsion_atom_site_label_1
_geom_torsion_atom_site_label_2
_geom_torsion_atom_site_label_3
_geom_torsion_atom_site_label_4
_geom_torsion
Eu1 O3 C9 N8 123.6(9)
C10 N8 C9 O3 -1.0(14)
C11 N8 C9 O3 179.2(9)
Eu1 O5 C15 N10 -172.4(7)
C16 N10 C15 O5 4.1(16)
C17 N10 C15 O5 177.9(10)
Eu1 O6 C18 N11 -157.7(13)
C19 N11 C18 O6 0.7(16)
C20 N11 C18 O6 -176.9(10)
Eu1 O7 C21 N12 -155.2(8)
C23 N12 C21 O7 177.5(12)
C22 N12 C21 O7 3.7(18)
Eu1 O4 C12 N9 171.9(7)
C14 N9 C12 O4 2.5(16)
C13 N9 C12 O4 -176.2(10)
Eu1 O2 C6 N7 -175.5(7)
C7 N7 C6 O2 174.1(9)
C8 N7 C6 O2 3.8(16)
